data_1571459
loop_
_publ_author_name
'Sikdar, Nivedita'
'Laha, Subhajit'
'Jena, Rohan'
'Dey, Anupam'
'Rahimi, Faruk Ahamed'
'Maji, Tapas Kumar'

_publ_section_title
;
 An adsorbate biased dynamic 3D porous framework for inverse
 CO<sub>2</sub> sieving over C<sub>2</sub>H<sub>2</sub>.
;
_journal_issue 20
_journal_name_full 'Chemical science'
_journal_page_first 7698
_journal_page_last 7706
_journal_paper_doi 10.1039/d3sc06611h
_journal_volume 15
_journal_year 2024
_chemical_formula_sum 'C36 H18 Ni4 O19'
_chemical_formula_weight 989.34
_space_group_crystal_system triclinic
_space_group_IT_number 2
_space_group_name_Hall '-P 1'
_space_group_name_H-M_alt 'P -1'
_atom_sites_solution_hydrogens geom
_audit_creation_method SHELXL-2018/3
_audit_update_record
;
2024-03-27 deposited with the CCDC.	2024-04-09 downloaded from the CCDC.
;
_cell_angle_alpha 98.9030(10)
_cell_angle_beta 96.0020(10)
_cell_angle_gamma 101.5900(10)
_cell_formula_units_Z 2
_cell_length_a 7.07440(10)
_cell_length_b 13.6038(3)
_cell_length_c 20.6602(4)
_cell_measurement_reflns_used 9916
_cell_measurement_temperature 298(2)
_cell_measurement_theta_max 32.42
_cell_measurement_theta_min 2.76
_cell_volume 1905.31(6)
_computing_structure_refinement 'SHELXL-2018/3 (Sheldrick, 2018)'
_computing_structure_solution 'SHELXT 2018/2 (Sheldrick, 2018)'
_diffrn_ambient_temperature 298(2)
_diffrn_measured_fraction_theta_full 1.000
_diffrn_measured_fraction_theta_max 0.998
_diffrn_measurement_device_type 'Bruker APEX-II CCD'
_diffrn_measurement_method '\f and \w scans'
_diffrn_radiation_type MoK\a
_diffrn_radiation_wavelength 0.71073
_diffrn_reflns_av_R_equivalents 0.0792
_diffrn_reflns_av_unetI/netI 0.0529
_diffrn_reflns_Laue_measured_fraction_full 1.000
_diffrn_reflns_Laue_measured_fraction_max 0.998
_diffrn_reflns_limit_h_max 10
_diffrn_reflns_limit_h_min -10
_diffrn_reflns_limit_k_max 20
_diffrn_reflns_limit_k_min -20
_diffrn_reflns_limit_l_max 31
_diffrn_reflns_limit_l_min -31
_diffrn_reflns_number 114743
_diffrn_reflns_point_group_measured_fraction_full 1.000
_diffrn_reflns_point_group_measured_fraction_max 0.998
_diffrn_reflns_theta_full 25.242
_diffrn_reflns_theta_max 33.191
_diffrn_reflns_theta_min 1.999
_diffrn_source Mo
_exptl_absorpt_coefficient_mu 2.028
_exptl_crystal_colour green
_exptl_crystal_density_diffrn 1.724
_exptl_crystal_description Block
_exptl_crystal_F_000 996
_exptl_crystal_size_max 0.19
_exptl_crystal_size_mid 0.065
_exptl_crystal_size_min 0.052
_refine_diff_density_max 1.715
_refine_diff_density_min -1.064
_refine_diff_density_rms 0.242
_refine_ls_extinction_method none
_refine_ls_goodness_of_fit_ref 1.060
_refine_ls_hydrogen_treatment constr
_refine_ls_matrix_type full
_refine_ls_number_parameters 534
_refine_ls_number_reflns 14547
_refine_ls_number_restraints 0
_refine_ls_restrained_S_all 1.060
_refine_ls_R_factor_all 0.0709
_refine_ls_R_factor_gt 0.0410
_refine_ls_shift/su_max 0.009
_refine_ls_shift/su_mean 0.000
_refine_ls_structure_factor_coef Fsqd
_refine_ls_weighting_details 'w=1/[\s^2^(Fo^2^)+(0.0613P)^2^+0.1728P] where P=(Fo^2^+2Fc^2^)/3'
_refine_ls_weighting_scheme calc
_refine_ls_wR_factor_gt 0.1087
_refine_ls_wR_factor_ref 0.1236
_reflns_Friedel_coverage 0.000
_reflns_number_gt 10196
_reflns_number_total 14547
_reflns_threshold_expression 'I > 2\s(I)'
_cod_data_source_file d3sc06611h2.cif
_cod_data_source_block Ni_NDC
_cod_depositor_comments 'Adding full bibliography for 1571459.cif.'
_cod_database_code 1571459
_shelx_shelxl_version_number 2018/3
_shelx_space_group_comment
;
The symmetry employed for this shelxl refinement is uniquely defined
by the following loop, which should always be used as a source of
symmetry information in preference to the above space-group names.
They are only intended as comments.
;

loop_
_space_group_symop_operation_xyz
'x, y, z'
'-x, -y, -z'

loop_
_atom_site_label
_atom_site_type_symbol
_atom_site_fract_x
_atom_site_fract_y
_atom_site_fract_z
_atom_site_U_iso_or_equiv
_atom_site_adp_type
_atom_site_occupancy
_atom_site_site_symmetry_order
_atom_site_calc_flag
_atom_site_refinement_flags_posn
_atom_site_refinement_flags_adp
_atom_site_refinement_flags_occupancy
_atom_site_disorder_assembly
_atom_site_disorder_group
Ni1 Ni -0.03780(4) 0.64442(2) 0.78876(2) 0.01283(6) Uani 1 1 d . . . . .
Ni2 Ni 0.43189(4) 0.65325(2) 0.78674(2) 0.01292(6) Uani 1 1 d . . . . .
Ni3 Ni 0.17855(4) 0.43885(2) 0.73715(2) 0.01337(6) Uani 1 1 d . . . . .
Ni4 Ni 0.64199(4) 0.44476(2) 0.73276(2) 0.01303(6) Uani 1 1 d . . . . .
O1 O 0.0628(2) 0.78054(12) 0.76152(8) 0.0214(3) Uani 1 1 d . . . . .
O2 O 0.3871(2) 0.79880(12) 0.78712(8) 0.0218(3) Uani 1 1 d . . . . .
O3 O 0.2172(2) 1.29433(12) 0.73612(8) 0.0220(3) Uani 1 1 d . . . . .
O4 O 0.5413(2) 1.30797(12) 0.75940(8) 0.0218(3) Uani 1 1 d . . . . .
O5 O 0.1034(2) 0.68897(13) 0.88144(7) 0.0232(3) Uani 1 1 d . . . . .
O6 O 0.3970(2) 0.65037(13) 0.88314(7) 0.0217(3) Uani 1 1 d . . . . .
O7 O -0.0895(2) 0.56852(13) 1.17183(7) 0.0206(3) Uani 1 1 d . . . . .
O8 O 0.1627(2) 0.49291(11) 1.18208(7) 0.0156(3) Uani 1 1 d . . . . .
O9 O 0.2028(2) 0.42838(13) 0.63758(7) 0.0231(3) Uani 1 1 d . . . . .
O10 O 0.5027(2) 0.39820(13) 0.64097(7) 0.0231(3) Uani 1 1 d . . . . .
O11 O 0.2320(2) 0.41685(11) 0.29860(7) 0.0163(3) Uani 1 1 d . . . . .
O12 O 0.4812(2) 0.33819(13) 0.30381(7) 0.0224(3) Uani 1 1 d . . . . .
O13 O 0.1560(2) 0.58533(11) 0.74194(7) 0.0141(3) Uani 1 1 d . . . . .
O14 O -0.2617(2) 0.71193(12) 0.82946(8) 0.0216(3) Uani 1 1 d . . . . .
O15 O 0.4527(2) 0.50597(11) 0.77968(7) 0.0136(3) Uani 1 1 d . . . . .
O16 O 0.8707(2) 0.37691(12) 0.69338(8) 0.0211(3) Uani 1 1 d . . . . .
O17 O -0.2161(4) 0.89750(18) 0.80080(15) 0.0669(8) Uani 1 1 d . . . . .
O18 O -0.2585(13) 0.7371(10) 0.9656(6) 0.441(8) Uani 1 1 d . . . . .
O19 O 0.7591(4) 0.17817(19) 0.68974(14) 0.0661(8) Uani 1 1 d . . . . .
C1 C 0.2379(3) 0.83041(16) 0.77015(10) 0.0169(4) Uani 1 1 d . . . . .
C2 C 0.2698(3) 0.93974(16) 0.76065(11) 0.0193(4) Uani 1 1 d . . . . .
C3 C 0.3910(4) 1.01310(18) 0.80854(12) 0.0255(5) Uani 1 1 d . . . . .
H3 H 0.453681 0.993704 0.844767 0.031 Uiso 1 1 calc R U . . .
C4 C 0.4223(4) 1.11678(17) 0.80390(12) 0.0239(5) Uani 1 1 d . . . . .
H4 H 0.504599 1.165234 0.837035 0.029 Uiso 1 1 calc R U . . .
C5 C 0.3325(3) 1.14689(16) 0.75101(11) 0.0190(4) Uani 1 1 d . . . . .
C6 C 0.2101(3) 1.07333(16) 0.69865(11) 0.0180(4) Uani 1 1 d . . . . .
C7 C 0.1773(3) 0.96775(16) 0.70386(11) 0.0193(4) Uani 1 1 d . . . . .
C8 C 0.0593(4) 0.89545(18) 0.65041(12) 0.0277(5) Uani 1 1 d . . . . .
H8 H 0.034986 0.826505 0.653003 0.033 Uiso 1 1 calc R U . . .
C9 C -0.0189(5) 0.9253(2) 0.59540(13) 0.0361(6) Uani 1 1 d . . . . .
H9 H -0.094930 0.876529 0.560995 0.043 Uiso 1 1 calc R U . . .
C10 C 0.0143(5) 1.0285(2) 0.59038(13) 0.0363(6) Uani 1 1 d . . . . .
H10 H -0.039805 1.048011 0.552711 0.044 Uiso 1 1 calc R U . . .
C11 C 0.1262(4) 1.10103(19) 0.64060(12) 0.0273(5) Uani 1 1 d . . . . .
H11 H 0.147444 1.169418 0.636622 0.033 Uiso 1 1 calc R U . . .
C12 C 0.3662(3) 1.25973(15) 0.74885(10) 0.0167(4) Uani 1 1 d . . . . .
C13 C 0.2517(3) 0.66670(16) 0.90957(10) 0.0176(4) Uani 1 1 d . . . . .
C14 C 0.2433(3) 0.65200(17) 0.98012(10) 0.0183(4) Uani 1 1 d . . . . .
C15 C 0.2784(4) 0.56354(19) 0.99644(11) 0.0240(5) Uani 1 1 d . . . . .
H15 H 0.334478 0.521761 0.967842 0.029 Uiso 1 1 calc R U . . .
C16 C 0.2305(4) 0.53485(18) 1.05638(11) 0.0223(5) Uani 1 1 d . . . . .
H16 H 0.259051 0.475297 1.067609 0.027 Uiso 1 1 calc R U . . .
C17 C 0.1420(3) 0.59394(16) 1.09852(10) 0.0166(4) Uani 1 1 d . . . . .
C18 C 0.1190(3) 0.69135(17) 1.08567(10) 0.0185(4) Uani 1 1 d . . . . .
C19 C 0.1749(4) 0.72168(17) 1.02603(10) 0.0210(4) Uani 1 1 d . . . . .
C20 C 0.1651(5) 0.8208(2) 1.01542(13) 0.0379(7) Uani 1 1 d . . . . .
H20 H 0.200536 0.841174 0.976615 0.045 Uiso 1 1 calc R U . . .
C21 C 0.1051(6) 0.8868(2) 1.06064(14) 0.0499(9) Uani 1 1 d . . . . .
H21 H 0.104327 0.952461 1.053298 0.060 Uiso 1 1 calc R U . . .
C22 C 0.0439(5) 0.8567(2) 1.11865(14) 0.0438(8) Uani 1 1 d . . . . .
H22 H -0.000403 0.901873 1.148867 0.053 Uiso 1 1 calc R U . . .
C23 C 0.0494(4) 0.76174(19) 1.13057(12) 0.0305(6) Uani 1 1 d . . . . .
H23 H 0.006870 0.742348 1.168768 0.037 Uiso 1 1 calc R U . . .
C24 C 0.0653(3) 0.55046(15) 1.15500(9) 0.0143(4) Uani 1 1 d . . . . .
C25 C 0.3415(3) 0.40257(16) 0.61105(10) 0.0168(4) Uani 1 1 d . . . . .
C26 C 0.3201(3) 0.37851(17) 0.53658(10) 0.0178(4) Uani 1 1 d . . . . .
C27 C 0.2330(4) 0.43875(19) 0.50201(10) 0.0229(5) Uani 1 1 d . . . . .
H27 H 0.170950 0.485418 0.523897 0.028 Uiso 1 1 calc R U . . .
C28 C 0.2361(4) 0.43094(19) 0.43311(10) 0.0227(5) Uani 1 1 d . . . . .
H28 H 0.176656 0.473011 0.410314 0.027 Uiso 1 1 calc R U . . .
C29 C 0.3254(3) 0.36229(16) 0.39920(10) 0.0165(4) Uani 1 1 d . . . . .
C30 C 0.4060(3) 0.29224(17) 0.43287(10) 0.0180(4) Uani 1 1 d . . . . .
C31 C 0.4016(3) 0.30073(17) 0.50271(10) 0.0180(4) Uani 1 1 d . . . . .
C32 C 0.4720(4) 0.2280(2) 0.53564(12) 0.0295(6) Uani 1 1 d . . . . .
H32 H 0.471297 0.232978 0.581011 0.035 Uiso 1 1 calc R U . . .
C33 C 0.5402(5) 0.1514(2) 0.50215(13) 0.0415(8) Uani 1 1 d . . . . .
H33 H 0.584189 0.104291 0.524619 0.050 Uiso 1 1 calc R U . . .
C34 C 0.5446(5) 0.1431(2) 0.43410(13) 0.0417(8) Uani 1 1 d . . . . .
H34 H 0.591671 0.090479 0.411593 0.050 Uiso 1 1 calc R U . . .
C35 C 0.4803(4) 0.21162(19) 0.40024(12) 0.0296(6) Uani 1 1 d . . . . .
H35 H 0.485355 0.205219 0.355019 0.035 Uiso 1 1 calc R U . . .
C36 C 0.3482(3) 0.37120(16) 0.32883(9) 0.0149(4) Uani 1 1 d . . . . .

loop_
_atom_site_aniso_label
_atom_site_aniso_U_11
_atom_site_aniso_U_22
_atom_site_aniso_U_33
_atom_site_aniso_U_23
_atom_site_aniso_U_13
_atom_site_aniso_U_12
Ni1 0.01347(13) 0.01201(12) 0.01387(12) 0.00394(9) 0.00263(9) 0.00326(10)
Ni2 0.01433(13) 0.01244(12) 0.01374(12) 0.00426(9) 0.00441(10) 0.00429(10)
Ni3 0.01428(13) 0.01199(13) 0.01523(12) 0.00336(10) 0.00433(10) 0.00426(10)
Ni4 0.01300(13) 0.01214(12) 0.01439(12) 0.00291(9) 0.00208(9) 0.00333(10)
O1 0.0183(8) 0.0155(7) 0.0321(9) 0.0101(6) 0.0041(7) 0.0031(6)
O2 0.0196(8) 0.0139(7) 0.0337(9) 0.0079(6) 0.0040(7) 0.0054(6)
O3 0.0195(8) 0.0143(7) 0.0338(9) 0.0058(6) 0.0050(7) 0.0056(6)
O4 0.0194(8) 0.0154(7) 0.0313(9) 0.0085(6) 0.0034(7) 0.0022(6)
O5 0.0244(9) 0.0309(9) 0.0152(7) 0.0031(6) 0.0030(6) 0.0089(7)
O6 0.0239(9) 0.0294(9) 0.0147(7) 0.0068(6) 0.0058(6) 0.0085(7)
O7 0.0205(8) 0.0266(8) 0.0200(7) 0.0115(6) 0.0084(6) 0.0096(7)
O8 0.0166(7) 0.0162(7) 0.0151(7) 0.0061(5) 0.0011(5) 0.0044(6)
O9 0.0244(9) 0.0326(9) 0.0144(7) 0.0032(6) 0.0045(6) 0.0113(7)
O10 0.0214(8) 0.0330(9) 0.0138(7) 0.0013(6) 0.0017(6) 0.0062(7)
O11 0.0170(7) 0.0182(7) 0.0145(7) 0.0058(5) 0.0009(5) 0.0044(6)
O12 0.0261(9) 0.0305(9) 0.0180(7) 0.0117(6) 0.0101(6) 0.0145(7)
O13 0.0157(7) 0.0120(7) 0.0157(7) 0.0038(5) 0.0034(5) 0.0043(6)
O14 0.0182(8) 0.0241(8) 0.0220(8) -0.0001(6) 0.0030(6) 0.0065(7)
O15 0.0138(7) 0.0129(7) 0.0152(6) 0.0033(5) 0.0023(5) 0.0049(5)
O16 0.0179(8) 0.0242(8) 0.0210(8) 0.0007(6) 0.0032(6) 0.0061(7)
O17 0.0456(15) 0.0316(12) 0.121(2) 0.0023(14) 0.0226(15) 0.0065(11)
O18 0.186(9) 0.63(2) 0.438(16) 0.007(14) 0.051(10) -0.011(11)
O19 0.0637(18) 0.0455(14) 0.098(2) 0.0125(14) 0.0375(16) 0.0203(13)
C1 0.0187(10) 0.0132(9) 0.0206(10) 0.0052(8) 0.0056(8) 0.0044(8)
C2 0.0197(11) 0.0104(9) 0.0291(11) 0.0065(8) 0.0049(9) 0.0033(8)
C3 0.0281(13) 0.0167(11) 0.0316(12) 0.0091(9) -0.0026(10) 0.0045(9)
C4 0.0249(12) 0.0133(10) 0.0313(12) 0.0047(9) -0.0024(9) 0.0019(9)
C5 0.0192(11) 0.0125(9) 0.0267(11) 0.0057(8) 0.0065(9) 0.0033(8)
C6 0.0201(11) 0.0128(9) 0.0215(10) 0.0046(8) 0.0031(8) 0.0033(8)
C7 0.0212(11) 0.0150(10) 0.0231(10) 0.0058(8) 0.0046(8) 0.0045(8)
C8 0.0343(14) 0.0166(11) 0.0288(12) 0.0044(9) 0.0020(10) -0.0014(10)
C9 0.0443(17) 0.0276(14) 0.0295(13) 0.0028(11) -0.0040(12) -0.0020(12)
C10 0.0489(18) 0.0315(14) 0.0266(13) 0.0090(11) -0.0055(12) 0.0072(13)
C11 0.0371(15) 0.0212(11) 0.0252(11) 0.0096(9) 0.0030(10) 0.0068(11)
C12 0.0208(11) 0.0119(9) 0.0194(10) 0.0050(7) 0.0069(8) 0.0043(8)
C13 0.0228(11) 0.0171(10) 0.0127(9) 0.0032(7) 0.0033(8) 0.0031(8)
C14 0.0214(11) 0.0203(10) 0.0137(9) 0.0065(8) 0.0054(8) 0.0017(9)
C15 0.0294(13) 0.0307(13) 0.0188(10) 0.0086(9) 0.0107(9) 0.0156(10)
C16 0.0287(13) 0.0247(11) 0.0208(10) 0.0117(9) 0.0096(9) 0.0137(10)
C17 0.0196(10) 0.0181(10) 0.0133(9) 0.0061(7) 0.0040(8) 0.0036(8)
C18 0.0240(11) 0.0180(10) 0.0150(9) 0.0051(8) 0.0053(8) 0.0055(9)
C19 0.0298(12) 0.0183(10) 0.0159(9) 0.0053(8) 0.0065(9) 0.0041(9)
C20 0.072(2) 0.0221(12) 0.0265(13) 0.0129(10) 0.0210(14) 0.0131(14)
C21 0.101(3) 0.0234(14) 0.0367(15) 0.0127(12) 0.0265(17) 0.0259(17)
C22 0.079(2) 0.0258(14) 0.0373(15) 0.0081(11) 0.0297(16) 0.0223(15)
C23 0.0491(17) 0.0235(12) 0.0248(12) 0.0068(9) 0.0182(11) 0.0129(12)
C24 0.0167(10) 0.0142(9) 0.0113(8) 0.0027(7) 0.0023(7) 0.0015(8)
C25 0.0218(11) 0.0157(10) 0.0123(9) 0.0039(7) 0.0021(8) 0.0018(8)
C26 0.0187(10) 0.0212(10) 0.0141(9) 0.0035(8) 0.0048(8) 0.0043(8)
C27 0.0286(13) 0.0294(12) 0.0166(10) 0.0057(9) 0.0061(9) 0.0172(10)
C28 0.0289(13) 0.0287(12) 0.0167(10) 0.0087(9) 0.0057(9) 0.0158(10)
C29 0.0184(10) 0.0191(10) 0.0134(9) 0.0062(7) 0.0037(7) 0.0045(8)
C30 0.0220(11) 0.0198(10) 0.0146(9) 0.0054(8) 0.0051(8) 0.0068(9)
C31 0.0230(11) 0.0187(10) 0.0143(9) 0.0059(8) 0.0037(8) 0.0060(9)
C32 0.0461(16) 0.0288(13) 0.0193(11) 0.0091(9) 0.0055(10) 0.0174(12)
C33 0.065(2) 0.0420(17) 0.0316(14) 0.0171(12) 0.0121(14) 0.0352(16)
C34 0.071(2) 0.0383(16) 0.0331(14) 0.0153(12) 0.0235(15) 0.0376(16)
C35 0.0489(17) 0.0294(13) 0.0192(11) 0.0089(9) 0.0147(11) 0.0206(12)
C36 0.0173(10) 0.0151(9) 0.0126(8) 0.0050(7) 0.0036(7) 0.0014(8)

loop_
_atom_type_symbol
_atom_type_description
_atom_type_scat_dispersion_real
_atom_type_scat_dispersion_imag
_atom_type_scat_source
C C 0.0033 0.0016 'International Tables Vol C Tables 4.2.6.8 and 6.1.1.4'
H H 0.0000 0.0000 'International Tables Vol C Tables 4.2.6.8 and 6.1.1.4'
Ni Ni 0.3393 1.1124 'International Tables Vol C Tables 4.2.6.8 and 6.1.1.4'
O O 0.0106 0.0060 'International Tables Vol C Tables 4.2.6.8 and 6.1.1.4'

loop_
_geom_angle_atom_site_label_1
_geom_angle_atom_site_label_2
_geom_angle_atom_site_label_3
_geom_angle
_geom_angle_site_symmetry_1
_geom_angle_site_symmetry_3
_geom_angle_publ_flag
O13 Ni1 O5 101.87(6) . . ?
O13 Ni1 O1 90.06(6) . . ?
O5 Ni1 O1 93.97(7) . . ?
O13 Ni1 O11 85.72(6) . 2_566 ?
O5 Ni1 O11 168.19(7) . 2_566 ?
O1 Ni1 O11 95.07(6) . 2_566 ?
O13 Ni1 O8 94.13(6) . 2_567 ?
O5 Ni1 O8 86.85(6) . 2_567 ?
O1 Ni1 O8 175.48(6) . 2_567 ?
O11 Ni1 O8 83.55(6) 2_566 2_567 ?
O13 Ni1 O14 173.75(6) . . ?
O5 Ni1 O14 83.78(6) . . ?
O1 Ni1 O14 86.84(6) . . ?
O11 Ni1 O14 89.14(6) 2_566 . ?
O8 Ni1 O14 88.83(6) 2_567 . ?
O15 Ni2 O13 81.38(6) . . ?
O15 Ni2 O6 86.72(6) . . ?
O13 Ni2 O6 100.06(6) . . ?
O15 Ni2 O12 92.30(6) . 2_666 ?
O13 Ni2 O12 89.85(6) . 2_666 ?
O6 Ni2 O12 169.76(7) . 2_666 ?
O15 Ni2 O2 174.46(6) . . ?
O13 Ni2 O2 93.34(6) . . ?
O6 Ni2 O2 95.89(7) . . ?
O12 Ni2 O2 85.99(6) 2_666 . ?
O15 Ni2 O14 93.23(6) . 1_655 ?
O13 Ni2 O14 173.82(6) . 1_655 ?
O6 Ni2 O14 82.55(6) . 1_655 ?
O12 Ni2 O14 87.34(7) 2_666 1_655 ?
O2 Ni2 O14 91.95(6) . 1_655 ?
O15 Ni3 O13 82.08(6) . . ?
O15 Ni3 O3 94.45(6) . 1_545 ?
O13 Ni3 O3 176.45(6) . 1_545 ?
O15 Ni3 O7 91.13(6) . 2_567 ?
O13 Ni3 O7 92.83(6) . 2_567 ?
O3 Ni3 O7 86.46(7) 1_545 2_567 ?
O15 Ni3 O9 102.05(6) . . ?
O13 Ni3 O9 89.83(6) . . ?
O3 Ni3 O9 91.64(7) 1_545 . ?
O7 Ni3 O9 166.79(7) 2_567 . ?
O15 Ni3 O16 175.34(6) . 1_455 ?
O13 Ni3 O16 93.57(6) . 1_455 ?
O3 Ni3 O16 89.88(6) 1_545 1_455 ?
O7 Ni3 O16 87.42(6) 2_567 1_455 ?
O9 Ni3 O16 79.50(6) . 1_455 ?
O15 Ni4 O10 102.92(6) . . ?
O15 Ni4 O4 91.23(6) . 1_545 ?
O10 Ni4 O4 92.82(7) . 1_545 ?
O15 Ni4 O8 85.65(6) . 2_667 ?
O10 Ni4 O8 167.28(6) . 2_667 ?
O4 Ni4 O8 96.41(6) 1_545 2_667 ?
O15 Ni4 O11 93.76(6) . 2_666 ?
O10 Ni4 O11 86.72(6) . 2_666 ?
O4 Ni4 O11 174.96(6) 1_545 2_666 ?
O8 Ni4 O11 83.32(6) 2_667 2_666 ?
O15 Ni4 O16 172.65(6) . . ?
O10 Ni4 O16 84.15(6) . . ?
O4 Ni4 O16 86.38(6) 1_545 . ?
O8 Ni4 O16 87.72(6) 2_667 . ?
O11 Ni4 O16 88.59(6) 2_666 . ?
C1 O1 Ni1 126.94(14) . . ?
C1 O2 Ni2 131.76(15) . . ?
C12 O3 Ni3 132.33(15) . 1_565 ?
C12 O4 Ni4 125.15(14) . 1_565 ?
C13 O5 Ni1 131.51(14) . . ?
C13 O6 Ni2 125.85(14) . . ?
C24 O7 Ni3 126.00(14) . 2_567 ?
C24 O8 Ni4 119.18(13) . 2_667 ?
C24 O8 Ni1 124.81(14) . 2_567 ?
Ni4 O8 Ni1 97.53(6) 2_667 2_567 ?
C25 O9 Ni3 124.84(14) . . ?
C25 O10 Ni4 135.83(14) . . ?
C36 O11 Ni1 126.75(13) . 2_566 ?
C36 O11 Ni4 117.73(13) . 2_666 ?
Ni1 O11 Ni4 95.60(6) 2_566 2_666 ?
C36 O12 Ni2 129.61(14) . 2_666 ?
Ni1 O13 Ni3 123.47(7) . . ?
Ni1 O13 Ni2 110.51(6) . . ?
Ni3 O13 Ni2 97.90(6) . . ?
Ni1 O14 Ni2 120.09(7) . 1_455 ?
Ni4 O15 Ni3 110.45(6) . . ?
Ni4 O15 Ni2 124.94(7) . . ?
Ni3 O15 Ni2 98.62(6) . . ?
Ni4 O16 Ni3 119.90(7) . 1_655 ?
O2 C1 O1 126.8(2) . . ?
O2 C1 C2 116.6(2) . . ?
O1 C1 C2 116.59(19) . . ?
C3 C2 C7 120.1(2) . . ?
C3 C2 C1 118.3(2) . . ?
C7 C2 C1 121.6(2) . . ?
C2 C3 C4 121.3(2) . . ?
C5 C4 C3 120.3(2) . . ?
C4 C5 C6 120.6(2) . . ?
C4 C5 C12 118.6(2) . . ?
C6 C5 C12 120.7(2) . . ?
C11 C6 C5 122.2(2) . . ?
C11 C6 C7 118.9(2) . . ?
C5 C6 C7 118.8(2) . . ?
C8 C7 C2 123.2(2) . . ?
C8 C7 C6 117.9(2) . . ?
C2 C7 C6 118.8(2) . . ?
C9 C8 C7 121.3(2) . . ?
C8 C9 C10 120.5(2) . . ?
C11 C10 C9 120.4(2) . . ?
C10 C11 C6 120.9(2) . . ?
O3 C12 O4 127.5(2) . . ?
O3 C12 C5 116.6(2) . . ?
O4 C12 C5 115.89(19) . . ?
O6 C13 O5 126.03(19) . . ?
O6 C13 C14 118.4(2) . . ?
O5 C13 C14 115.40(19) . . ?
C15 C14 C19 120.53(19) . . ?
C15 C14 C13 117.87(19) . . ?
C19 C14 C13 121.1(2) . . ?
C14 C15 C16 120.4(2) . . ?
C17 C16 C15 120.8(2) . . ?
C16 C17 C18 119.92(19) . . ?
C16 C17 C24 117.69(19) . . ?
C18 C17 C24 122.34(19) . . ?
C23 C18 C19 118.0(2) . . ?
C23 C18 C17 123.28(19) . . ?
C19 C18 C17 118.63(19) . . ?
C20 C19 C14 122.3(2) . . ?
C20 C19 C18 118.7(2) . . ?
C14 C19 C18 118.9(2) . . ?
C21 C20 C19 121.3(2) . . ?
C20 C21 C22 120.5(3) . . ?
C23 C22 C21 120.1(2) . . ?
C22 C23 C18 121.3(2) . . ?
O7 C24 O8 124.03(18) . . ?
O7 C24 C17 118.81(19) . . ?
O8 C24 C17 117.13(19) . . ?
O9 C25 O10 125.84(19) . . ?
O9 C25 C26 118.44(19) . . ?
O10 C25 C26 115.67(19) . . ?
C27 C26 C31 120.21(19) . . ?
C27 C26 C25 117.79(19) . . ?
C31 C26 C25 121.81(19) . . ?
C26 C27 C28 120.5(2) . . ?
C29 C28 C27 121.2(2) . . ?
C28 C29 C30 119.93(18) . . ?
C28 C29 C36 116.90(19) . . ?
C30 C29 C36 122.96(18) . . ?
C35 C30 C31 118.2(2) . . ?
C35 C30 C29 123.50(19) . . ?
C31 C30 C29 118.26(19) . . ?
C32 C31 C26 122.03(19) . . ?
C32 C31 C30 118.4(2) . . ?
C26 C31 C30 119.54(19) . . ?
C33 C32 C31 121.4(2) . . ?
C32 C33 C34 120.3(2) . . ?
C35 C34 C33 120.7(2) . . ?
C34 C35 C30 121.2(2) . . ?
O12 C36 O11 123.90(18) . . ?
O12 C36 C29 118.80(19) . . ?
O11 C36 C29 117.24(18) . . ?

loop_
_geom_bond_atom_site_label_1
_geom_bond_atom_site_label_2
_geom_bond_distance
_geom_bond_site_symmetry_2
_geom_bond_publ_flag
Ni1 O13 1.9853(14) . ?
Ni1 O5 2.0073(15) . ?
Ni1 O1 2.0319(16) . ?
Ni1 O11 2.0966(15) 2_566 ?
Ni1 O8 2.1047(15) 2_567 ?
Ni1 O14 2.1639(16) . ?
Ni2 O15 2.0222(14) . ?
Ni2 O13 2.0376(15) . ?
Ni2 O6 2.0377(15) . ?
Ni2 O12 2.0422(15) 2_666 ?
Ni2 O2 2.0661(15) . ?
Ni2 O14 2.1914(17) 1_655 ?
Ni3 O15 2.0125(15) . ?
Ni3 O13 2.0189(14) . ?
Ni3 O3 2.0360(16) 1_545 ?
Ni3 O7 2.0552(15) 2_567 ?
Ni3 O9 2.0675(15) . ?
Ni3 O16 2.2103(16) 1_455 ?
Ni4 O15 1.9740(14) . ?
Ni4 O10 1.9888(15) . ?
Ni4 O4 2.0345(16) 1_545 ?
Ni4 O8 2.0694(15) 2_667 ?
Ni4 O11 2.1409(15) 2_666 ?
Ni4 O16 2.1852(16) . ?
O1 C1 1.267(3) . ?
O2 C1 1.255(3) . ?
O3 C12 1.257(3) . ?
O4 C12 1.259(3) . ?
O5 C13 1.259(3) . ?
O6 C13 1.256(3) . ?
O7 C24 1.242(3) . ?
O8 C24 1.293(2) . ?
O9 C25 1.256(3) . ?
O10 C25 1.256(3) . ?
O11 C36 1.292(3) . ?
O12 C36 1.246(3) . ?
C1 C2 1.506(3) . ?
C2 C3 1.372(3) . ?
C2 C7 1.424(3) . ?
C3 C4 1.403(3) . ?
C4 C5 1.365(3) . ?
C5 C6 1.429(3) . ?
C5 C12 1.514(3) . ?
C6 C11 1.419(3) . ?
C6 C7 1.431(3) . ?
C7 C8 1.423(3) . ?
C8 C9 1.365(4) . ?
C9 C10 1.399(4) . ?
C10 C11 1.369(4) . ?
C13 C14 1.507(3) . ?
C14 C15 1.361(3) . ?
C14 C19 1.426(3) . ?
C15 C16 1.409(3) . ?
C16 C17 1.377(3) . ?
C17 C18 1.428(3) . ?
C17 C24 1.491(3) . ?
C18 C23 1.425(3) . ?
C18 C19 1.428(3) . ?
C19 C20 1.414(3) . ?
C20 C21 1.355(4) . ?
C21 C22 1.407(4) . ?
C22 C23 1.359(4) . ?
C25 C26 1.508(3) . ?
C26 C27 1.361(3) . ?
C26 C31 1.429(3) . ?
C27 C28 1.414(3) . ?
C28 C29 1.375(3) . ?
C29 C30 1.434(3) . ?
C29 C36 1.500(3) . ?
C30 C35 1.418(3) . ?
C30 C31 1.434(3) . ?
C31 C32 1.423(3) . ?
C32 C33 1.359(4) . ?
C33 C34 1.397(4) . ?
C34 C35 1.368(4) . ?
